data_7246144
loop_
_publ_author_name
'Averochkin, Gleb M.'
'Gordeev, Evgeniy G.'
'Kucherov, Fedor A.'
'Ananikov, Valentine P.'

_publ_section_title
;
 Rapid access to molecular complexity from bioderived 5-HMF derivatives
 via cascade cycloadditions
;
_journal_issue 3
_journal_name_full 'Green Chemistry'
_journal_page_first 1045
_journal_page_last 1055
_journal_paper_doi 10.1039/D2GC04197A
_journal_volume 25
_journal_year 2023
_chemical_formula_moiety 'C18 H18 O9'
_chemical_formula_sum 'C18 H18 O9'
_chemical_formula_weight 378.32
_chemical_name_systematic
'Dimethyl 1-hydroxy-1,3,3a,3a1,5a,5a1,6,8,8a,10a-decahydro-3a,5a:8a,10adiepoxyisochromeno[ 6,5,4-def]isochromene-4,5-dicarboxylate'
_space_group_crystal_system monoclinic
_space_group_IT_number 14
_space_group_name_Hall '-P 2ybc'
_space_group_name_H-M_alt 'P 1 21/c 1'
_atom_sites_solution_hydrogens difmap
_atom_sites_solution_primary direct
_atom_sites_solution_secondary difmap
_audit_creation_method SHELXL-2018/3
_audit_update_record
;
2022-09-15 deposited with the CCDC.	2023-01-02 downloaded from the CCDC.
;
_cell_angle_alpha 90
_cell_angle_beta 94.7151(7)
_cell_angle_gamma 90
_cell_formula_units_Z 4
_cell_length_a 18.6508(3)
_cell_length_b 5.87960(10)
_cell_length_c 14.7464(3)
_cell_measurement_reflns_used 9847
_cell_measurement_temperature 100(2)
_cell_measurement_theta_max 31.47
_cell_measurement_theta_min 2.77
_cell_volume 1611.61(5)
_computing_cell_refinement 'SAINT (Bruker, 2019)'
_computing_data_collection '<i>APEX3</i> (Bruker, 2019)'
_computing_data_reduction 'SAINT (Bruker, 2019)'
_computing_molecular_graphics 'SHELXTL (Sheldrick, Acta Cryst., 2008, A64, 112-122)'
_computing_publication_material 'SHELXTL (Sheldrick, Acta Cryst., 2008, A64, 112-122)'
_computing_structure_refinement 'SHELXL-2018 (Sheldrick, Acta Cryst., 2015, C71, 3-8)'
_computing_structure_solution 'SHELXT, SHELXS-2013 (Sheldrick, Acta Cryst., 2015, A71, 3-8)'
_diffrn_ambient_temperature 100(2)
_diffrn_detector_area_resol_mean 7.31
_diffrn_measured_fraction_theta_full 0.999
_diffrn_measured_fraction_theta_max 0.999
_diffrn_measurement_device_type 'Bruker AXS D8 QUEST, Photon III detector'
_diffrn_measurement_method '\f and \w shutterless scans'
_diffrn_radiation_monochromator graphite
_diffrn_radiation_type MoK\a
_diffrn_radiation_wavelength 0.71073
_diffrn_reflns_av_R_equivalents 0.0408
_diffrn_reflns_av_unetI/netI 0.0222
_diffrn_reflns_Laue_measured_fraction_full 0.999
_diffrn_reflns_Laue_measured_fraction_max 0.999
_diffrn_reflns_limit_h_max 27
_diffrn_reflns_limit_h_min -27
_diffrn_reflns_limit_k_max 8
_diffrn_reflns_limit_k_min -8
_diffrn_reflns_limit_l_max 21
_diffrn_reflns_limit_l_min -21
_diffrn_reflns_number 51521
_diffrn_reflns_point_group_measured_fraction_full 0.999
_diffrn_reflns_point_group_measured_fraction_max 0.999
_diffrn_reflns_theta_full 25.242
_diffrn_reflns_theta_max 31.523
_diffrn_reflns_theta_min 2.772
_diffrn_source 'fine-focus sealed X-Ray tube'
_exptl_absorpt_coefficient_mu 0.127
_exptl_absorpt_correction_T_max 0.8623
_exptl_absorpt_correction_T_min 0.8256
_exptl_absorpt_correction_type multi-scan
_exptl_absorpt_process_details 'SADABS 2016/2 (Krause et al., J. Appl. Cryst. 2015, 48, 3-10)'
_exptl_crystal_colour colourless
_exptl_crystal_density_diffrn 1.559
_exptl_crystal_density_method 'not measured'
_exptl_crystal_description needle
_exptl_crystal_F_000 792
_exptl_crystal_size_max 0.40
_exptl_crystal_size_mid 0.07
_exptl_crystal_size_min 0.05
_refine_diff_density_max 0.240
_refine_diff_density_min -0.232
_refine_diff_density_rms 0.043
_refine_ls_extinction_method none
_refine_ls_goodness_of_fit_ref 1.038
_refine_ls_hydrogen_treatment refall
_refine_ls_matrix_type full
_refine_ls_number_parameters 319
_refine_ls_number_reflns 5388
_refine_ls_number_restraints 0
_refine_ls_restrained_S_all 1.038
_refine_ls_R_factor_all 0.0391
_refine_ls_R_factor_gt 0.0280
_refine_ls_shift/su_max 0.001
_refine_ls_shift/su_mean 0.000
_refine_ls_structure_factor_coef Fsqd
_refine_ls_weighting_details 'w=1/[\s^2^(Fo^2^)+(0.0300P)^2^+0.3913P] where P=(Fo^2^+2Fc^2^)/3'
_refine_ls_weighting_scheme calc
_refine_ls_wR_factor_gt 0.0647
_refine_ls_wR_factor_ref 0.0707
_reflns_Friedel_coverage 0.000
_reflns_number_gt 4465
_reflns_number_total 5388
_reflns_threshold_expression 'I > 2\s(I)'
_cod_data_source_file d2gc04197a2.cif
_cod_data_source_block Ga393
_cod_depositor_comments 'Adding full bibliography for 7246144--7246147.cif.'
_cod_original_sg_symbol_H-M 'P 21/c'
_cod_database_code 7246144
_shelx_shelxl_version_number 2018/3
_shelx_space_group_comment
;
The symmetry employed for this shelxl refinement is uniquely defined
by the following loop, which should always be used as a source of
symmetry information in preference to the above space-group names.
They are only intended as comments.
;
_shelx_estimated_absorpt_t_min 0.951
_shelx_estimated_absorpt_t_max 0.994

loop_
_space_group_symop_operation_xyz
'x, y, z'
'-x, y+1/2, -z+1/2'
'-x, -y, -z'
'x, -y-1/2, z-1/2'

loop_
_atom_site_label
_atom_site_type_symbol
_atom_site_fract_x
_atom_site_fract_y
_atom_site_fract_z
_atom_site_U_iso_or_equiv
_atom_site_adp_type
_atom_site_occupancy
_atom_site_site_symmetry_order
_atom_site_calc_flag
_atom_site_refinement_flags_posn
_atom_site_refinement_flags_adp
_atom_site_refinement_flags_occupancy
_atom_site_disorder_assembly
_atom_site_disorder_group
O1 O 0.69727(3) 0.81935(9) 0.29507(4) 0.01230(12) Uani 1 1 d . . . . .
O2 O 0.64602(3) 0.45665(10) 0.59978(4) 0.01288(12) Uani 1 1 d . . . . .
O3 O 0.60480(3) 0.56604(9) 0.41060(4) 0.01023(11) Uani 1 1 d . . . . .
O4 O 0.74344(3) 0.56910(9) 0.46036(4) 0.01010(11) Uani 1 1 d . . . . .
O5 O 0.63916(3) 0.61823(10) 0.17319(4) 0.01427(12) Uani 1 1 d . . . . .
H5 H 0.6411(8) 0.750(3) 0.1363(10) 0.048(4) Uiso 1 1 d . . . . .
O6 O 0.83421(4) -0.02276(12) 0.59414(4) 0.01953(14) Uani 1 1 d . . . . .
O7 O 0.89528(3) -0.03906(11) 0.46834(4) 0.01553(13) Uani 1 1 d . . . . .
O8 O 0.93413(3) 0.38711(12) 0.33979(4) 0.02027(14) Uani 1 1 d . . . . .
O9 O 0.85912(3) 0.13089(11) 0.26950(4) 0.01702(13) Uani 1 1 d . . . . .
C1 C 0.63454(4) 0.69873(13) 0.26185(5) 0.01084(14) Uani 1 1 d . . . . .
H1 H 0.5948(6) 0.8187(19) 0.2653(7) 0.015(3) Uiso 1 1 d . . . . .
C2 C 0.62129(4) 0.49488(13) 0.32130(5) 0.00892(14) Uani 1 1 d . . . . .
C3 C 0.56070(4) 0.32546(14) 0.29772(5) 0.01159(14) Uani 1 1 d . . . . .
H3 H 0.5412(6) 0.279(2) 0.2335(8) 0.028(3) Uiso 1 1 d . . . . .
C4 C 0.54749(4) 0.22914(14) 0.37714(5) 0.01188(15) Uani 1 1 d . . . . .
H4 H 0.5151(7) 0.093(2) 0.3885(8) 0.029(3) Uiso 1 1 d . . . . .
C5 C 0.60023(4) 0.34053(13) 0.44841(5) 0.00926(14) Uani 1 1 d . . . . .
C6 C 0.58793(4) 0.34460(14) 0.54802(5) 0.01206(14) Uani 1 1 d . . . . .
H6A H 0.5435(6) 0.434(2) 0.5601(8) 0.018(3) Uiso 1 1 d . . . . .
H6B H 0.5816(6) 0.179(2) 0.5706(8) 0.019(3) Uiso 1 1 d . . . . .
C7 C 0.71536(4) 0.35306(14) 0.59507(5) 0.01206(15) Uani 1 1 d . . . . .
H7A H 0.7142(6) 0.194(2) 0.6194(8) 0.021(3) Uiso 1 1 d . . . . .
H7B H 0.7496(6) 0.452(2) 0.6355(7) 0.017(3) Uiso 1 1 d . . . . .
C8 C 0.73536(4) 0.34511(13) 0.49805(5) 0.00902(14) Uani 1 1 d . . . . .
C9 C 0.80535(4) 0.23428(13) 0.47160(5) 0.01026(14) Uani 1 1 d . . . . .
C10 C 0.81814(4) 0.33070(13) 0.39173(5) 0.00959(14) Uani 1 1 d . . . . .
C11 C 0.75602(4) 0.49747(12) 0.36997(5) 0.00863(13) Uani 1 1 d . . . . .
C12 C 0.76291(4) 0.69198(13) 0.30529(5) 0.01172(14) Uani 1 1 d . . . . .
H12A H 0.8020(6) 0.803(2) 0.3307(8) 0.021(3) Uiso 1 1 d . . . . .
H12B H 0.7772(6) 0.630(2) 0.2438(8) 0.021(3) Uiso 1 1 d . . . . .
C13 C 0.68985(4) 0.34700(12) 0.34180(5) 0.00801(13) Uani 1 1 d . . . . .
H13 H 0.6986(5) 0.2369(19) 0.2916(7) 0.012(2) Uiso 1 1 d . . . . .
C14 C 0.67493(4) 0.23834(13) 0.43279(5) 0.00848(13) Uani 1 1 d . . . . .
H14 H 0.6746(6) 0.0629(19) 0.4356(7) 0.014(3) Uiso 1 1 d . . . . .
C15 C 0.84474(4) 0.04565(14) 0.51894(5) 0.01116(14) Uani 1 1 d . . . . .
C16 C 0.93755(5) -0.22322(16) 0.50888(7) 0.01919(17) Uani 1 1 d . . . . .
H16A H 0.9734(7) -0.260(2) 0.4632(9) 0.037(4) Uiso 1 1 d . . . . .
H16B H 0.9050(7) -0.362(2) 0.5190(9) 0.038(4) Uiso 1 1 d . . . . .
H16C H 0.9627(7) -0.173(2) 0.5694(9) 0.032(3) Uiso 1 1 d . . . . .
C17 C 0.87742(4) 0.28741(13) 0.33235(5) 0.01077(14) Uani 1 1 d . . . . .
C18 C 0.91516(6) 0.0642(2) 0.21290(8) 0.0284(2) Uani 1 1 d . . . . .
H18A H 0.8940(9) -0.062(3) 0.1735(11) 0.061(5) Uiso 1 1 d . . . . .
H18B H 0.9597(8) 0.016(3) 0.2528(10) 0.042(4) Uiso 1 1 d . . . . .
H18C H 0.9281(8) 0.197(3) 0.1730(9) 0.041(4) Uiso 1 1 d . . . . .

loop_
_atom_site_aniso_label
_atom_site_aniso_U_11
_atom_site_aniso_U_22
_atom_site_aniso_U_33
_atom_site_aniso_U_23
_atom_site_aniso_U_13
_atom_site_aniso_U_12
O1 0.0143(3) 0.0076(2) 0.0148(3) 0.0001(2) 0.0000(2) -0.0002(2)
O2 0.0130(3) 0.0153(3) 0.0106(3) -0.0035(2) 0.0023(2) 0.0014(2)
O3 0.0111(3) 0.0095(2) 0.0103(2) -0.00100(19) 0.00242(19) 0.00166(19)
O4 0.0114(3) 0.0092(2) 0.0098(2) -0.00142(19) 0.00121(19) -0.00121(19)
O5 0.0184(3) 0.0130(3) 0.0114(3) 0.0005(2) 0.0013(2) 0.0000(2)
O6 0.0228(3) 0.0237(3) 0.0127(3) 0.0063(2) 0.0051(2) 0.0076(3)
O7 0.0132(3) 0.0178(3) 0.0159(3) 0.0038(2) 0.0033(2) 0.0062(2)
O8 0.0114(3) 0.0275(3) 0.0226(3) -0.0035(3) 0.0055(2) -0.0072(2)
O9 0.0167(3) 0.0190(3) 0.0163(3) -0.0051(2) 0.0073(2) -0.0026(2)
C1 0.0131(3) 0.0080(3) 0.0113(3) -0.0001(3) 0.0006(3) 0.0017(3)
C2 0.0097(3) 0.0083(3) 0.0088(3) -0.0005(2) 0.0012(2) 0.0003(2)
C3 0.0097(3) 0.0139(3) 0.0110(3) -0.0013(3) 0.0001(3) -0.0010(3)
C4 0.0094(3) 0.0137(3) 0.0126(3) -0.0008(3) 0.0014(3) -0.0022(3)
C5 0.0088(3) 0.0098(3) 0.0094(3) -0.0003(3) 0.0020(2) 0.0004(2)
C6 0.0107(3) 0.0155(4) 0.0104(3) -0.0010(3) 0.0031(3) 0.0006(3)
C7 0.0119(3) 0.0154(4) 0.0089(3) -0.0015(3) 0.0013(3) 0.0014(3)
C8 0.0094(3) 0.0094(3) 0.0084(3) -0.0003(2) 0.0016(2) 0.0001(2)
C9 0.0091(3) 0.0119(3) 0.0098(3) 0.0017(3) 0.0008(2) 0.0014(3)
C10 0.0074(3) 0.0114(3) 0.0100(3) 0.0003(3) 0.0017(2) 0.0000(2)
C11 0.0089(3) 0.0080(3) 0.0091(3) 0.0000(2) 0.0013(2) -0.0002(2)
C12 0.0121(3) 0.0100(3) 0.0131(3) 0.0016(3) 0.0017(3) -0.0016(3)
C13 0.0090(3) 0.0070(3) 0.0081(3) -0.0013(2) 0.0015(2) 0.0001(2)
C14 0.0096(3) 0.0074(3) 0.0088(3) -0.0001(2) 0.0025(2) 0.0000(2)
C15 0.0100(3) 0.0129(3) 0.0106(3) 0.0003(3) 0.0004(3) 0.0004(3)
C16 0.0179(4) 0.0181(4) 0.0215(4) 0.0043(3) 0.0013(3) 0.0073(3)
C17 0.0094(3) 0.0115(3) 0.0115(3) 0.0017(3) 0.0018(3) 0.0002(3)
C18 0.0281(5) 0.0329(6) 0.0264(5) -0.0085(4) 0.0156(4) 0.0010(4)

loop_
_atom_type_symbol
_atom_type_description
_atom_type_scat_dispersion_real
_atom_type_scat_dispersion_imag
_atom_type_scat_source
C C 0.0033 0.0016 'International Tables Vol C Tables 4.2.6.8 and 6.1.1.4'
H H 0.0000 0.0000 'International Tables Vol C Tables 4.2.6.8 and 6.1.1.4'
O O 0.0106 0.0060 'International Tables Vol C Tables 4.2.6.8 and 6.1.1.4'

loop_
_geom_angle_atom_site_label_1
_geom_angle_atom_site_label_2
_geom_angle_atom_site_label_3
_geom_angle
_geom_angle_site_symmetry_1
_geom_angle_site_symmetry_3
_geom_angle_publ_flag
C1 O1 C12 116.61(6) . . ?
C6 O2 C7 115.06(6) . . ?
C2 O3 C5 96.33(5) . . ?
C11 O4 C8 96.90(5) . . ?
C1 O5 H5 105.6(9) . . ?
C15 O7 C16 115.65(7) . . ?
C17 O9 C18 115.72(7) . . ?
O5 C1 O1 112.25(6) . . ?
O5 C1 C2 107.34(6) . . ?
O1 C1 C2 111.33(6) . . ?
O5 C1 H1 112.2(6) . . ?
O1 C1 H1 102.6(6) . . ?
C2 C1 H1 111.2(6) . . ?
O3 C2 C1 110.88(6) . . ?
O3 C2 C3 100.86(6) . . ?
C1 C2 C3 122.49(6) . . ?
O3 C2 C13 102.64(6) . . ?
C1 C2 C13 112.56(6) . . ?
C3 C2 C13 105.14(6) . . ?
C4 C3 C2 105.22(7) . . ?
C4 C3 H3 128.2(7) . . ?
C2 C3 H3 125.8(7) . . ?
C3 C4 C5 105.40(7) . . ?
C3 C4 H4 128.8(7) . . ?
C5 C4 H4 125.3(7) . . ?
O3 C5 C6 112.38(6) . . ?
O3 C5 C4 100.56(6) . . ?
C6 C5 C4 122.50(6) . . ?
O3 C5 C14 102.48(6) . . ?
C6 C5 C14 111.21(6) . . ?
C4 C5 C14 105.50(6) . . ?
O2 C6 C5 110.96(6) . . ?
O2 C6 H6A 105.3(7) . . ?
C5 C6 H6A 112.0(6) . . ?
O2 C6 H6B 111.2(6) . . ?
C5 C6 H6B 109.2(6) . . ?
H6A C6 H6B 108.2(9) . . ?
O2 C7 C8 110.66(6) . . ?
O2 C7 H7A 109.4(7) . . ?
C8 C7 H7A 108.9(7) . . ?
O2 C7 H7B 104.6(6) . . ?
C8 C7 H7B 112.4(6) . . ?
H7A C7 H7B 110.8(9) . . ?
O4 C8 C7 112.27(6) . . ?
O4 C8 C9 99.88(6) . . ?
C7 C8 C9 122.35(6) . . ?
O4 C8 C14 102.93(6) . . ?
C7 C8 C14 112.13(6) . . ?
C9 C8 C14 105.04(6) . . ?
C10 C9 C15 127.88(7) . . ?
C10 C9 C8 105.00(6) . . ?
C15 C9 C8 126.81(6) . . ?
C9 C10 C17 129.55(7) . . ?
C9 C10 C11 105.52(6) . . ?
C17 C10 C11 124.90(6) . . ?
O4 C11 C12 113.30(6) . . ?
O4 C11 C10 99.90(6) . . ?
C12 C11 C10 121.20(6) . . ?
O4 C11 C13 103.25(6) . . ?
C12 C11 C13 111.90(6) . . ?
C10 C11 C13 105.26(6) . . ?
O1 C12 C11 110.37(6) . . ?
O1 C12 H12A 106.2(7) . . ?
C11 C12 H12A 110.4(7) . . ?
O1 C12 H12B 111.8(6) . . ?
C11 C12 H12B 109.3(7) . . ?
H12A C12 H12B 108.7(9) . . ?
C14 C13 C11 101.63(6) . . ?
C14 C13 C2 101.41(6) . . ?
C11 C13 C2 110.94(6) . . ?
C14 C13 H13 115.3(6) . . ?
C11 C13 H13 113.1(6) . . ?
C2 C13 H13 113.4(6) . . ?
C13 C14 C5 101.44(6) . . ?
C13 C14 C8 101.50(6) . . ?
C5 C14 C8 111.48(6) . . ?
C13 C14 H14 117.0(6) . . ?
C5 C14 H14 111.9(6) . . ?
C8 C14 H14 112.6(6) . . ?
O6 C15 O7 123.98(7) . . ?
O6 C15 C9 124.87(7) . . ?
O7 C15 C9 111.13(6) . . ?
O7 C16 H16A 104.6(8) . . ?
O7 C16 H16B 110.1(8) . . ?
H16A C16 H16B 111.0(11) . . ?
O7 C16 H16C 110.0(8) . . ?
H16A C16 H16C 111.4(10) . . ?
H16B C16 H16C 109.7(10) . . ?
O8 C17 O9 124.90(7) . . ?
O8 C17 C10 123.49(7) . . ?
O9 C17 C10 111.58(6) . . ?
O9 C18 H18A 105.5(9) . . ?
O9 C18 H18B 109.7(8) . . ?
H18A C18 H18B 112.9(13) . . ?
O9 C18 H18C 110.0(8) . . ?
H18A C18 H18C 109.6(12) . . ?
H18B C18 H18C 109.1(11) . . ?

loop_
_geom_bond_atom_site_label_1
_geom_bond_atom_site_label_2
_geom_bond_distance
_geom_bond_site_symmetry_2
_geom_bond_publ_flag
O1 C1 1.4205(9) . ?
O1 C12 1.4324(10) . ?
O2 C6 1.4333(10) . ?
O2 C7 1.4363(10) . ?
O3 C2 1.4389(9) . ?
O3 C5 1.4436(9) . ?
O4 C11 1.4355(9) . ?
O4 C8 1.4421(9) . ?
O5 C1 1.3997(9) . ?
O5 H5 0.947(16) . ?
O6 C15 1.2107(10) . ?
O7 C15 1.3450(10) . ?
O7 C16 1.4402(10) . ?
O8 C17 1.2064(10) . ?
O9 C17 1.3306(10) . ?
O9 C18 1.4443(11) . ?
C1 C2 1.5172(11) . ?
C1 H1 1.027(11) . ?
C2 C3 1.5250(11) . ?
C2 C13 1.5552(10) . ?
C3 C4 1.3418(11) . ?
C3 H3 1.023(12) . ?
C4 C5 1.5268(11) . ?
C4 H4 1.023(13) . ?
C5 C6 1.5053(11) . ?
C5 C14 1.5517(10) . ?
C6 H6A 1.008(12) . ?
C6 H6B 1.037(12) . ?
C7 C8 1.5087(10) . ?
C7 H7A 1.004(12) . ?
C7 H7B 1.019(11) . ?
C8 C9 1.5375(10) . ?
C8 C14 1.5531(10) . ?
C9 C10 1.3460(10) . ?
C9 C15 1.4741(11) . ?
C10 C17 1.4876(10) . ?
C10 C11 1.5315(10) . ?
C11 C12 1.5014(11) . ?
C11 C13 1.5474(10) . ?
C12 H12A 1.028(12) . ?
C12 H12B 1.033(12) . ?
C13 C14 1.5321(10) . ?
C13 H13 1.006(11) . ?
C14 H14 1.032(11) . ?
C16 H16A 1.011(14) . ?
C16 H16B 1.033(14) . ?
C16 H16C 1.017(13) . ?
C18 H18A 1.004(18) . ?
C18 H18B 1.018(15) . ?
C18 H18C 1.020(15) . ?

loop_
_geom_hbond_atom_site_label_D
_geom_hbond_atom_site_label_H
_geom_hbond_atom_site_label_A
_geom_hbond_distance_DH
_geom_hbond_distance_HA
_geom_hbond_distance_DA
_geom_hbond_angle_DHA
_geom_hbond_site_symmetry_A
_geom_hbond_publ_flag
O5 H5 O2 0.947(16) 1.814(17) 2.7311(8) 162.3(13) 4_575 yes

loop_
_geom_torsion_atom_site_label_1
_geom_torsion_atom_site_label_2
_geom_torsion_atom_site_label_3
_geom_torsion_atom_site_label_4
_geom_torsion
_geom_torsion_site_symmetry_1
_geom_torsion_site_symmetry_2
_geom_torsion_site_symmetry_3
_geom_torsion_site_symmetry_4
_geom_torsion_publ_flag
C12 O1 C1 O5 -63.76(8) . . . . ?
C12 O1 C1 C2 56.61(8) . . . . ?
C5 O3 C2 C1 -176.65(6) . . . . ?
C5 O3 C2 C3 52.16(6) . . . . ?
C5 O3 C2 C13 -56.23(6) . . . . ?
O5 C1 C2 O3 -171.10(6) . . . . ?
O1 C1 C2 O3 65.68(8) . . . . ?
O5 C1 C2 C3 -52.29(9) . . . . ?
O1 C1 C2 C3 -175.51(6) . . . . ?
O5 C1 C2 C13 74.56(8) . . . . ?
O1 C1 C2 C13 -48.66(8) . . . . ?
O3 C2 C3 C4 -33.09(8) . . . . ?
C1 C2 C3 C4 -156.62(7) . . . . ?
C13 C2 C3 C4 73.33(7) . . . . ?
C2 C3 C4 C5 -0.07(8) . . . . ?
C2 O3 C5 C6 176.05(6) . . . . ?
C2 O3 C5 C4 -52.06(6) . . . . ?
C2 O3 C5 C14 56.59(6) . . . . ?
C3 C4 C5 O3 33.06(8) . . . . ?
C3 C4 C5 C6 158.37(7) . . . . ?
C3 C4 C5 C14 -73.19(8) . . . . ?
C7 O2 C6 C5 -60.59(8) . . . . ?
O3 C5 C6 O2 -60.99(8) . . . . ?
C4 C5 C6 O2 179.19(7) . . . . ?
C14 C5 C6 O2 53.24(8) . . . . ?
C6 O2 C7 C8 59.23(9) . . . . ?
C11 O4 C8 C7 -175.76(6) . . . . ?
C11 O4 C8 C9 53.08(6) . . . . ?
C11 O4 C8 C14 -54.99(6) . . . . ?
O2 C7 C8 O4 64.02(8) . . . . ?
O2 C7 C8 C9 -177.38(6) . . . . ?
O2 C7 C8 C14 -51.30(8) . . . . ?
O4 C8 C9 C10 -33.03(7) . . . . ?
C7 C8 C9 C10 -157.47(7) . . . . ?
C14 C8 C9 C10 73.35(7) . . . . ?
O4 C8 C9 C15 153.04(7) . . . . ?
C7 C8 C9 C15 28.60(12) . . . . ?
C14 C8 C9 C15 -100.58(8) . . . . ?
C15 C9 C10 C17 -4.70(14) . . . . ?
C8 C9 C10 C17 -178.54(7) . . . . ?
C15 C9 C10 C11 173.52(7) . . . . ?
C8 C9 C10 C11 -0.32(8) . . . . ?
C8 O4 C11 C12 176.37(6) . . . . ?
C8 O4 C11 C10 -53.27(6) . . . . ?
C8 O4 C11 C13 55.13(6) . . . . ?
C9 C10 C11 O4 33.75(7) . . . . ?
C17 C10 C11 O4 -147.92(7) . . . . ?
C9 C10 C11 C12 158.85(7) . . . . ?
C17 C10 C11 C12 -22.82(11) . . . . ?
C9 C10 C11 C13 -73.04(7) . . . . ?
C17 C10 C11 C13 105.29(8) . . . . ?
C1 O1 C12 C11 -59.28(8) . . . . ?
O4 C11 C12 O1 -62.55(8) . . . . ?
C10 C11 C12 O1 178.79(6) . . . . ?
C13 C11 C12 O1 53.69(8) . . . . ?
O4 C11 C13 C14 -33.78(7) . . . . ?
C12 C11 C13 C14 -155.96(6) . . . . ?
C10 C11 C13 C14 70.53(7) . . . . ?
O4 C11 C13 C2 73.38(7) . . . . ?
C12 C11 C13 C2 -48.80(8) . . . . ?
C10 C11 C13 C2 177.69(6) . . . . ?
O3 C2 C13 C14 34.17(7) . . . . ?
C1 C2 C13 C14 153.42(6) . . . . ?
C3 C2 C13 C14 -70.95(7) . . . . ?
O3 C2 C13 C11 -73.14(7) . . . . ?
C1 C2 C13 C11 46.11(8) . . . . ?
C3 C2 C13 C11 -178.25(6) . . . . ?
C11 C13 C14 C5 114.95(6) . . . . ?
C2 C13 C14 C5 0.50(7) . . . . ?
C11 C13 C14 C8 -0.04(7) . . . . ?
C2 C13 C14 C8 -114.49(6) . . . . ?
O3 C5 C14 C13 -34.90(7) . . . . ?
C6 C5 C14 C13 -155.18(6) . . . . ?
C4 C5 C14 C13 69.94(7) . . . . ?
O3 C5 C14 C8 72.46(7) . . . . ?
C6 C5 C14 C8 -47.83(8) . . . . ?
C4 C5 C14 C8 177.29(6) . . . . ?
O4 C8 C14 C13 33.64(7) . . . . ?
C7 C8 C14 C13 154.51(6) . . . . ?
C9 C8 C14 C13 -70.48(7) . . . . ?
O4 C8 C14 C5 -73.68(7) . . . . ?
C7 C8 C14 C5 47.19(8) . . . . ?
C9 C8 C14 C5 -177.80(6) . . . . ?
C16 O7 C15 O6 0.52(12) . . . . ?
C16 O7 C15 C9 179.36(7) . . . . ?
C10 C9 C15 O6 174.06(8) . . . . ?
C8 C9 C15 O6 -13.38(13) . . . . ?
C10 C9 C15 O7 -4.77(12) . . . . ?
C8 C9 C15 O7 167.79(7) . . . . ?
C18 O9 C17 O8 6.23(12) . . . . ?
C18 O9 C17 C10 -175.40(8) . . . . ?
C9 C10 C17 O8 -89.19(11) . . . . ?
C11 C10 C17 O8 92.91(10) . . . . ?
C9 C10 C17 O9 92.41(10) . . . . ?
C11 C10 C17 O9 -85.49(9) . . . . ?
